data_7212781
loop_
_publ_author_name
'Prasad, Kavirayani R.'
'Chandrakumar, Appayee'
'Dikundwar, Amol G.'
'Guru Row, T. N.'

_publ_section_title
;
 Polymorphism in a TADDOL analogue induced by the presence of a chiral
 impurity
;
_journal_issue 11
_journal_name_full CrystEngComm
_journal_page_first 3452
_journal_paper_doi 10.1039/c0ce00103a
_journal_volume 12
_journal_year 2010
_chemical_absolute_configuration unk
_chemical_compound_source 'see text'
_chemical_formula_moiety 'C21 H26 O4'
_chemical_formula_sum 'C21 H26 O4'
_chemical_formula_weight 342.42
_chemical_name_common 'TADDOL FORM A'
_chemical_name_systematic 'TADDOL FORM A'
_space_group_IT_number 19
_symmetry_cell_setting orthorhombic
_symmetry_Int_Tables_number 19
_symmetry_space_group_name_Hall 'P 2ac 2ab'
_symmetry_space_group_name_H-M 'P 21 21 21'
_atom_sites_solution_hydrogens geom
_atom_sites_solution_primary direct
_atom_sites_solution_secondary difmap
_cell_angle_alpha 90
_cell_angle_beta 90
_cell_angle_gamma 90
_cell_formula_units_Z 4
_cell_length_a 8.5968(8)
_cell_length_b 9.7560(9)
_cell_length_c 23.391(2)
_cell_measurement_reflns_used 3845
_cell_measurement_temperature 293(1)
_cell_measurement_theta_max 26.00
_cell_measurement_theta_min 1.7
_cell_volume 1961.8(3)
_computing_cell_refinement Apex2
_computing_data_collection 'Bruker kappa Apex2'
_computing_data_reduction SAINT32
_computing_molecular_graphics 'Ortep-3 (Farrugia, 1997) and CAMERON (Watkin et al., 1993)'
_computing_publication_material 'WinGX (Farrugia, 1999)'
_computing_structure_refinement 'SHELXL97 (Sheldrick, 2008)'
_computing_structure_solution 'SHELXS97 (Sheldrick, 2008)'
_diffrn_ambient_temperature 293(1)
_diffrn_measured_fraction_theta_full 1.000
_diffrn_measured_fraction_theta_max 1.000
_diffrn_measurement_device_type 'Brucker kappa apex2 CCD area detector'
_diffrn_measurement_method '\f and \w scans'
_diffrn_radiation_monochromator graphite
_diffrn_radiation_probe x-ray
_diffrn_radiation_source 'fine-focus sealed tube'
_diffrn_radiation_type MoK\a
_diffrn_radiation_wavelength 0.71073
_diffrn_reflns_av_R_equivalents 0.0336
_diffrn_reflns_av_sigmaI/netI 0.0322
_diffrn_reflns_limit_h_max 10
_diffrn_reflns_limit_h_min -10
_diffrn_reflns_limit_k_max 12
_diffrn_reflns_limit_k_min -11
_diffrn_reflns_limit_l_max 28
_diffrn_reflns_limit_l_min -28
_diffrn_reflns_number 15354
_diffrn_reflns_reduction_process
;
;
_diffrn_reflns_theta_full 26.00
_diffrn_reflns_theta_max 26.00
_diffrn_reflns_theta_min 1.74
_exptl_absorpt_coefficient_mu 0.079
_exptl_absorpt_correction_T_max 0.9844
_exptl_absorpt_correction_T_min 0.9767
_exptl_absorpt_correction_type multi-scan
_exptl_absorpt_process_details 'Apex2 (Bruker)'
_exptl_crystal_colour colourless
_exptl_crystal_density_diffrn 1.159
_exptl_crystal_density_method 'Not Measured'
_exptl_crystal_description block
_exptl_crystal_F_000 736
_exptl_crystal_size_max 0.3
_exptl_crystal_size_mid 0.2
_exptl_crystal_size_min 0.2
_refine_diff_density_max 0.158
_refine_diff_density_min -0.227
_refine_diff_density_rms 0.047
_refine_ls_abs_structure_details 'Flack H D (1983), Acta Cryst. A39, 876-881'
_refine_ls_abs_structure_Flack 0.2(13)
_refine_ls_extinction_method none
_refine_ls_goodness_of_fit_ref 1.150
_refine_ls_hydrogen_treatment constr
_refine_ls_matrix_type full
_refine_ls_number_parameters 232
_refine_ls_number_reflns 3845
_refine_ls_number_restraints 0
_refine_ls_restrained_S_all 1.150
_refine_ls_R_factor_all 0.0664
_refine_ls_R_factor_gt 0.0526
_refine_ls_shift/su_max 0.000
_refine_ls_shift/su_mean 0.000
_refine_ls_structure_factor_coef Fsqd
_refine_ls_weighting_details 'calc w=1/[\s^2^(Fo^2^)+(0.0497P)^2^+0.1559P] where P=(Fo^2^+2Fc^2^)/3'
_refine_ls_weighting_scheme calc
_refine_ls_wR_factor_gt 0.1068
_refine_ls_wR_factor_ref 0.1115
_reflns_number_gt 3220
_reflns_number_total 3845
_reflns_threshold_expression >2sigma(I)
_cod_data_source_file c0ce00103a.txt
_cod_data_source_block ack2_m
_cod_depositor_comments
;
The following automatic conversions were performed:

'_symmetry_cell_setting' value 'Orthorhombic' changed to
'orthorhombic' according to
/home/saulius/struct/CIF-dictionaries/cif_core.dic dictionary named
'cif_core.dic' version 2.4.2 from 2011-04-26.

Automatic conversion script
Id: cif_fix_values 1891 2012-01-12 08:04:46Z andrius 
;
_cod_database_code 7212781

loop_
_symmetry_equiv_pos_site_id
_symmetry_equiv_pos_as_xyz
1 x,y,z
2 1/2-x,-y,1/2+z
3 1/2+x,1/2-y,-z
4 -x,1/2+y,1/2-z

loop_
_atom_site_label
_atom_site_type_symbol
_atom_site_fract_x
_atom_site_fract_y
_atom_site_fract_z
_atom_site_U_iso_or_equiv
_atom_site_adp_type
_atom_site_occupancy
_atom_site_symmetry_multiplicity
_atom_site_calc_flag
_atom_site_refinement_flags
O4 O 0.95063(19) 0.40166(14) 0.20730(5) 0.0451(4) Uani 1 1 d .
H4 H 0.9757 0.3346 0.2263 0.068 Uiso 1 1 calc R
O3 O 0.98248(18) 0.68009(15) 0.21758(6) 0.0445(4) Uani 1 1 d .
H3 H 0.9707 0.5974 0.2223 0.067 Uiso 1 1 calc R
O2 O 0.82961(17) 0.45232(14) 0.06171(5) 0.0433(4) Uani 1 1 d .
O1 O 0.8602(2) 0.68275(14) 0.06884(6) 0.0529(4) Uani 1 1 d .
C2 C 0.9256(2) 0.62565(19) 0.11921(8) 0.0369(5) Uani 1 1 d .
H2 H 1.0384 0.6174 0.1143 0.044 Uiso 1 1 calc R
C8 C 0.9477(2) 0.3654(2) 0.14786(8) 0.0368(5) Uani 1 1 d .
C3 C 0.8542(2) 0.48272(19) 0.12060(8) 0.0332(4) Uani 1 1 d .
H3A H 0.7528 0.4882 0.1396 0.040 Uiso 1 1 calc R
C10 C 0.7201(3) 0.7309(2) 0.18515(8) 0.0471(6) Uani 1 1 d .
C6 C 0.8919(2) 0.7242(2) 0.16958(8) 0.0393(5) Uani 1 1 d .
C16 C 1.1121(2) 0.3538(2) 0.12431(8) 0.0410(5) Uani 1 1 d .
C17 C 1.2378(3) 0.4075(3) 0.15318(11) 0.0628(7) Uani 1 1 d .
H17 H 1.2222 0.4501 0.1883 0.075 Uiso 1 1 calc R
C1 C 0.8405(3) 0.5743(2) 0.02890(8) 0.0561(6) Uani 1 1 d .
C11 C 0.6607(3) 0.6611(3) 0.23135(11) 0.0643(7) Uani 1 1 d .
H11 H 0.7269 0.6081 0.2537 0.077 Uiso 1 1 calc R
C9 C 0.8574(3) 0.2329(2) 0.14146(10) 0.0568(6) Uani 1 1 d .
H9C H 0.9131 0.1599 0.1599 0.085 Uiso 1 1 calc R
H9B H 0.8451 0.2120 0.1016 0.085 Uiso 1 1 calc R
H9A H 0.7569 0.2428 0.1588 0.085 Uiso 1 1 calc R
C7 C 0.9569(3) 0.8652(2) 0.15446(11) 0.0626(7) Uani 1 1 d .
H7C H 0.9401 0.9269 0.1858 0.094 Uiso 1 1 calc R
H7A H 0.9051 0.8995 0.1210 0.094 Uiso 1 1 calc R
H7B H 1.0664 0.8578 0.1470 0.094 Uiso 1 1 calc R
C21 C 1.1411(3) 0.2900(3) 0.07245(10) 0.0615(7) Uani 1 1 d .
H21 H 1.0589 0.2514 0.0522 0.074 Uiso 1 1 calc R
C15 C 0.6167(3) 0.8078(4) 0.15331(11) 0.0826(10) Uani 1 1 d .
H15 H 0.6524 0.8560 0.1216 0.099 Uiso 1 1 calc R
C4 C 0.9821(5) 0.5646(3) -0.00937(12) 0.1028(13) Uani 1 1 d .
H4C H 1.0738 0.5557 0.0137 0.154 Uiso 1 1 calc R
H4B H 0.9897 0.6460 -0.0323 0.154 Uiso 1 1 calc R
H4A H 0.9725 0.4861 -0.0339 0.154 Uiso 1 1 calc R
C20 C 1.2897(4) 0.2826(3) 0.05022(12) 0.0793(9) Uani 1 1 d .
H20 H 1.3063 0.2404 0.0151 0.095 Uiso 1 1 calc R
C18 C 1.3856(3) 0.3995(4) 0.13114(14) 0.0876(10) Uani 1 1 d .
H18 H 1.4684 0.4368 0.1514 0.105 Uiso 1 1 calc R
C5 C 0.6910(5) 0.5976(3) -0.00301(14) 0.1139(15) Uani 1 1 d .
H5A H 0.6734 0.5229 -0.0289 0.171 Uiso 1 1 calc R
H5C H 0.6978 0.6817 -0.0242 0.171 Uiso 1 1 calc R
H5B H 0.6064 0.6031 0.0237 0.171 Uiso 1 1 calc R
C12 C 0.5043(4) 0.6683(4) 0.24525(15) 0.0868(10) Uani 1 1 d .
H12 H 0.4671 0.6206 0.2768 0.104 Uiso 1 1 calc R
C19 C 1.4125(4) 0.3371(4) 0.07953(15) 0.0880(10) Uani 1 1 d .
H19 H 1.5127 0.3319 0.0647 0.106 Uiso 1 1 calc R
C14 C 0.4619(4) 0.8142(5) 0.16767(14) 0.1079(15) Uani 1 1 d .
H14 H 0.3950 0.8674 0.1457 0.129 Uiso 1 1 calc R
C13 C 0.4047(4) 0.7445(5) 0.21319(14) 0.0981(12) Uani 1 1 d .
H13 H 0.2995 0.7488 0.2223 0.118 Uiso 1 1 calc R

loop_
_atom_site_aniso_label
_atom_site_aniso_U_11
_atom_site_aniso_U_22
_atom_site_aniso_U_33
_atom_site_aniso_U_23
_atom_site_aniso_U_13
_atom_site_aniso_U_12
O4 0.0685(10) 0.0377(8) 0.0292(7) 0.0065(6) -0.0021(7) 0.0094(7)
O3 0.0565(9) 0.0381(8) 0.0389(7) -0.0040(6) -0.0137(7) 0.0020(7)
O2 0.0618(9) 0.0375(7) 0.0305(7) -0.0019(6) -0.0095(7) 0.0008(7)
O1 0.0955(12) 0.0336(8) 0.0296(7) 0.0031(6) -0.0058(8) 0.0046(8)
C2 0.0455(12) 0.0334(11) 0.0318(9) 0.0023(8) 0.0026(9) 0.0027(9)
C8 0.0493(12) 0.0306(10) 0.0304(9) -0.0009(8) -0.0022(9) 0.0015(10)
C3 0.0361(11) 0.0356(11) 0.0279(9) -0.0039(8) 0.0009(8) -0.0006(9)
C10 0.0577(15) 0.0484(13) 0.0352(10) -0.0137(10) -0.0047(10) 0.0147(11)
C6 0.0540(14) 0.0307(10) 0.0333(10) -0.0023(8) -0.0076(9) 0.0037(9)
C16 0.0468(13) 0.0359(11) 0.0401(10) -0.0041(9) -0.0041(9) 0.0096(10)
C17 0.0518(16) 0.0735(18) 0.0632(14) -0.0236(14) -0.0001(12) 0.0044(13)
C1 0.0972(19) 0.0406(12) 0.0303(10) 0.0014(9) -0.0112(12) 0.0041(13)
C11 0.0614(17) 0.0704(17) 0.0610(15) 0.0017(13) 0.0076(13) 0.0191(15)
C9 0.0753(17) 0.0379(12) 0.0572(13) 0.0063(10) -0.0028(12) -0.0065(12)
C7 0.098(2) 0.0332(12) 0.0566(14) -0.0022(10) -0.0123(14) -0.0013(13)
C21 0.0582(16) 0.0692(17) 0.0570(14) -0.0204(12) -0.0027(12) 0.0139(13)
C15 0.077(2) 0.119(3) 0.0516(14) 0.0040(16) -0.0054(14) 0.0401(19)
C4 0.178(4) 0.0675(19) 0.0631(17) -0.0096(16) 0.054(2) -0.028(2)
C20 0.073(2) 0.095(2) 0.0700(17) -0.0280(17) 0.0121(15) 0.0237(18)
C18 0.0498(17) 0.114(3) 0.099(2) -0.039(2) -0.0042(15) 0.0019(17)
C5 0.177(4) 0.075(2) 0.089(2) -0.0050(18) -0.078(3) 0.029(2)
C12 0.073(2) 0.109(3) 0.0784(19) -0.0079(19) 0.0213(16) 0.011(2)
C19 0.0586(18) 0.104(3) 0.102(2) -0.017(2) 0.0178(17) 0.0191(18)
C14 0.077(2) 0.175(4) 0.071(2) -0.009(2) -0.0108(18) 0.062(2)
C13 0.0607(19) 0.154(3) 0.080(2) -0.036(2) 0.0008(17) 0.031(2)

loop_
_atom_type_symbol
_atom_type_description
_atom_type_scat_dispersion_real
_atom_type_scat_dispersion_imag
_atom_type_scat_source
O O 0.0106 0.0060 'International Tables Vol C Tables 4.2.6.8 and 6.1.1.4'
H H 0.0000 0.0000 'International Tables Vol C Tables 4.2.6.8 and 6.1.1.4'
C C 0.0033 0.0016 'International Tables Vol C Tables 4.2.6.8 and 6.1.1.4'

loop_
_geom_angle_atom_site_label_1
_geom_angle_atom_site_label_2
_geom_angle_atom_site_label_3
_geom_angle
C8 O4 H4 109.5
C6 O3 H3 109.5
C1 O2 C3 109.80(14)
C2 O1 C1 107.49(14)
O1 C2 C3 102.57(15)
O1 C2 C6 108.29(15)
C3 C2 C6 118.47(16)
O1 C2 H2 109.0
C3 C2 H2 109.0
C6 C2 H2 109.0
O4 C8 C9 108.37(17)
O4 C8 C16 110.66(17)
C9 C8 C16 112.12(18)
O4 C8 C3 103.15(15)
C9 C8 C3 109.07(17)
C16 C8 C3 113.01(16)
O2 C3 C2 103.27(15)
O2 C3 C8 108.88(15)
C2 C3 C8 118.68(16)
O2 C3 H3A 108.5
C2 C3 H3A 108.5
C8 C3 H3A 108.5
C11 C10 C15 117.0(2)
C11 C10 C6 121.8(2)
C15 C10 C6 121.3(2)
O3 C6 C10 110.66(16)
O3 C6 C7 104.66(18)
C10 C6 C7 111.85(19)
O3 C6 C2 107.93(15)
C10 C6 C2 112.98(17)
C7 C6 C2 108.34(17)
C17 C16 C21 117.3(2)
C17 C16 C8 121.52(18)
C21 C16 C8 121.16(19)
C18 C17 C16 121.3(2)
C18 C17 H17 119.3
C16 C17 H17 119.3
O2 C1 O1 106.05(14)
O2 C1 C5 109.8(2)
O1 C1 C5 108.4(2)
O2 C1 C4 108.7(2)
O1 C1 C4 109.8(2)
C5 C1 C4 113.8(2)
C10 C11 C12 121.3(3)
C10 C11 H11 119.3
C12 C11 H11 119.3
C8 C9 H9C 109.5
C8 C9 H9B 109.5
H9C C9 H9B 109.5
C8 C9 H9A 109.5
H9C C9 H9A 109.5
H9B C9 H9A 109.5
C6 C7 H7C 109.5
C6 C7 H7A 109.5
H7C C7 H7A 109.5
C6 C7 H7B 109.5
H7C C7 H7B 109.5
H7A C7 H7B 109.5
C20 C21 C16 121.3(2)
C20 C21 H21 119.4
C16 C21 H21 119.4
C14 C15 C10 121.1(3)
C14 C15 H15 119.4
C10 C15 H15 119.4
C1 C4 H4C 109.5
C1 C4 H4B 109.5
H4C C4 H4B 109.5
C1 C4 H4A 109.5
H4C C4 H4A 109.5
H4B C4 H4A 109.5
C19 C20 C21 120.4(2)
C19 C20 H20 119.8
C21 C20 H20 119.8
C19 C18 C17 120.8(3)
C19 C18 H18 119.6
C17 C18 H18 119.6
C1 C5 H5A 109.5
C1 C5 H5C 109.5
H5A C5 H5C 109.5
C1 C5 H5B 109.5
H5A C5 H5B 109.5
H5C C5 H5B 109.5
C13 C12 C11 120.7(3)
C13 C12 H12 119.7
C11 C12 H12 119.7
C20 C19 C18 119.0(3)
C20 C19 H19 120.5
C18 C19 H19 120.5
C13 C14 C15 121.4(3)
C13 C14 H14 119.3
C15 C14 H14 119.3
C14 C13 C12 118.6(3)
C14 C13 H13 120.7
C12 C13 H13 120.7

loop_
_geom_bond_atom_site_label_1
_geom_bond_atom_site_label_2
_geom_bond_distance
O4 C8 1.435(2)
O4 H4 0.8200
O3 C6 1.433(2)
O3 H3 0.8200
O2 C1 1.419(3)
O2 C3 1.425(2)
O1 C2 1.419(2)
O1 C1 1.422(2)
C2 C3 1.524(3)
C2 C6 1.548(3)
C2 H2 0.9800
C8 C9 1.515(3)
C8 C16 1.521(3)
C8 C3 1.537(3)
C3 H3A 0.9800
C10 C11 1.376(3)
C10 C15 1.381(3)
C10 C6 1.522(3)
C6 C7 1.526(3)
C16 C17 1.378(3)
C16 C21 1.386(3)
C17 C18 1.374(4)
C17 H17 0.9300
C1 C5 1.503(4)
C1 C4 1.514(4)
C11 C12 1.385(4)
C11 H11 0.9300
C9 H9C 0.9600
C9 H9B 0.9600
C9 H9A 0.9600
C7 H7C 0.9600
C7 H7A 0.9600
C7 H7B 0.9600
C21 C20 1.381(4)
C21 H21 0.9300
C15 C14 1.374(4)
C15 H15 0.9300
C4 H4C 0.9600
C4 H4B 0.9600
C4 H4A 0.9600
C20 C19 1.366(4)
C20 H20 0.9300
C18 C19 1.372(4)
C18 H18 0.9300
C5 H5A 0.9600
C5 H5C 0.9600
C5 H5B 0.9600
C12 C13 1.360(5)
C12 H12 0.9300
C19 H19 0.9300
C14 C13 1.356(5)
C14 H14 0.9300
C13 H13 0.9300

loop_
_geom_torsion_atom_site_label_1
_geom_torsion_atom_site_label_2
_geom_torsion_atom_site_label_3
_geom_torsion_atom_site_label_4
_geom_torsion
C1 O1 C2 C3 -33.0(2)
C1 O1 C2 C6 -159.04(18)
C1 O2 C3 C2 -15.3(2)
C1 O2 C3 C8 -142.33(19)
O1 C2 C3 O2 29.15(19)
C6 C2 C3 O2 148.27(16)
O1 C2 C3 C8 149.69(16)
C6 C2 C3 C8 -91.2(2)
O4 C8 C3 O2 -174.46(15)
C9 C8 C3 O2 -59.4(2)
C16 C8 C3 O2 66.0(2)
O4 C8 C3 C2 67.9(2)
C9 C8 C3 C2 -177.05(17)
C16 C8 C3 C2 -51.6(2)
C11 C10 C6 O3 -19.8(3)
C15 C10 C6 O3 160.2(2)
C11 C10 C6 C7 -136.0(2)
C15 C10 C6 C7 43.9(3)
C11 C10 C6 C2 101.4(2)
C15 C10 C6 C2 -78.6(3)
O1 C2 C6 O3 -169.12(16)
C3 C2 C6 O3 74.8(2)
O1 C2 C6 C10 68.2(2)
C3 C2 C6 C10 -47.9(2)
O1 C2 C6 C7 -56.3(2)
C3 C2 C6 C7 -172.41(19)
O4 C8 C16 C17 -15.9(3)
C9 C8 C16 C17 -137.0(2)
C3 C8 C16 C17 99.2(2)
O4 C8 C16 C21 164.9(2)
C9 C8 C16 C21 43.8(3)
C3 C8 C16 C21 -80.0(3)
C21 C16 C17 C18 0.7(4)
C8 C16 C17 C18 -178.5(3)
C3 O2 C1 O1 -4.4(2)
C3 O2 C1 C5 -121.3(2)
C3 O2 C1 C4 113.6(2)
C2 O1 C1 O2 24.3(3)
C2 O1 C1 C5 142.2(2)
C2 O1 C1 C4 -93.0(2)
C15 C10 C11 C12 -0.2(4)
C6 C10 C11 C12 179.8(3)
C17 C16 C21 C20 -1.0(4)
C8 C16 C21 C20 178.2(2)
C11 C10 C15 C14 0.3(4)
C6 C10 C15 C14 -179.6(3)
C16 C21 C20 C19 0.8(5)
C16 C17 C18 C19 -0.2(5)
C10 C11 C12 C13 0.3(5)
C21 C20 C19 C18 -0.3(5)
C17 C18 C19 C20 -0.1(6)
C10 C15 C14 C13 -0.6(6)
C15 C14 C13 C12 0.7(6)
C11 C12 C13 C14 -0.6(6)
